data_2214019
loop_
_publ_author_name
'Tai, Xi-Shi'
'Yin, Jie'
'Hao, Ming-Yang'

_publ_section_title
;
 Bis(4-methoxybenzaldehyde 2-hydroxybenzoylhydrazonato)pyridinezinc(II)
 pyridine solvate
;
_journal_coeditor_code AT2306
_journal_issue 7
_journal_name_full 'Acta Crystallographica Section E'
_journal_page_first m1927
_journal_page_last m1928
_journal_paper_doi 10.1107/S1600536807028917
_journal_volume 63
_journal_year 2007
_chemical_formula_iupac '[Zn (C15 H13 N2 O3)2 (C5 H5 N)] , C5 H5 N'
_chemical_formula_moiety 'C35 H31 N5 O6 Zn , C5 H5 N'
_chemical_formula_sum 'C40 H36 N6 O6 Zn'
_chemical_formula_weight 762.14
_chemical_name_systematic
;
Bis(4-methoxybenzaldehyde 2-hydroxybenzoylhydrazonato)pyridinezinc(II)
pyridine solvate
;
_space_group_IT_number 60
_symmetry_cell_setting orthorhombic
_symmetry_space_group_name_Hall '-P 2n 2ab'
_symmetry_space_group_name_H-M 'P b c n'
_atom_sites_solution_hydrogens geom
_atom_sites_solution_primary direct
_atom_sites_solution_secondary difmap
_cell_angle_alpha 90
_cell_angle_beta 90
_cell_angle_gamma 90
_cell_formula_units_Z 4
_cell_length_a 15.447(2)
_cell_length_b 10.0122(17)
_cell_length_c 23.598(3)
_cell_measurement_reflns_used 1992
_cell_measurement_temperature 298
_cell_measurement_theta_max 23.02
_cell_measurement_theta_min 2.42
_cell_volume 3649.6(9)
_computing_cell_refinement SMART
_computing_data_collection 'SMART (Bruker, 2000)'
_computing_data_reduction 'SAINT (Bruker, 2000)'
_computing_molecular_graphics 'SHELXTL (Bruker, 2000)'
_computing_publication_material SHELXTL
_computing_structure_refinement 'SHELXL97 (Sheldrick, 1997)'
_computing_structure_solution 'SHELXS97 (Sheldrick, 1997)'
_diffrn_ambient_temperature 298(2)
_diffrn_measured_fraction_theta_full 0.991
_diffrn_measured_fraction_theta_max 0.991
_diffrn_measurement_device_type 'Bruker SMART CCD area-detector'
_diffrn_measurement_method '\f and \w'
_diffrn_radiation_monochromator graphite
_diffrn_radiation_source 'fine-focus sealed tube'
_diffrn_radiation_type MoK\a
_diffrn_radiation_wavelength 0.71073
_diffrn_reflns_av_R_equivalents 0.0678
_diffrn_reflns_av_sigmaI/netI 0.0583
_diffrn_reflns_limit_h_max 16
_diffrn_reflns_limit_h_min -18
_diffrn_reflns_limit_k_max 11
_diffrn_reflns_limit_k_min -10
_diffrn_reflns_limit_l_max 27
_diffrn_reflns_limit_l_min -27
_diffrn_reflns_number 14274
_diffrn_reflns_reduction_process
;
;
_diffrn_reflns_theta_full 25.00
_diffrn_reflns_theta_max 25.00
_diffrn_reflns_theta_min 1.73
_diffrn_standards_decay_% 0
_diffrn_standards_number 0
_exptl_absorpt_coefficient_mu 0.729
_exptl_absorpt_correction_T_max 0.874
_exptl_absorpt_correction_T_min 0.744
_exptl_absorpt_correction_type multi-scan
_exptl_absorpt_process_details '(SADABS; Bruker, 2000)'
_exptl_crystal_colour colourless
_exptl_crystal_density_diffrn 1.387
_exptl_crystal_density_method 'Not measured'
_exptl_crystal_description laminar
_exptl_crystal_F_000 1584
_exptl_crystal_size_max 0.43
_exptl_crystal_size_mid 0.32
_exptl_crystal_size_min 0.19
_refine_diff_density_max 0.302
_refine_diff_density_min -0.412
_refine_ls_extinction_method none
_refine_ls_goodness_of_fit_ref 1.061
_refine_ls_hydrogen_treatment constr
_refine_ls_matrix_type full
_refine_ls_number_parameters 241
_refine_ls_number_reflns 3183
_refine_ls_number_restraints 0
_refine_ls_restrained_S_all 1.061
_refine_ls_R_factor_all 0.1036
_refine_ls_R_factor_gt 0.0443
_refine_ls_shift/su_max 0.000
_refine_ls_shift/su_mean 0.000
_refine_ls_structure_factor_coef Fsqd
_refine_ls_weighting_details 'calc w = 1/[\s^2^(Fo^2^)+(0.0568P)^2^+2.7233P] where P=(Fo^2^+2Fc^2^)/3'
_refine_ls_weighting_scheme calc
_refine_ls_wR_factor_gt 0.1036
_refine_ls_wR_factor_ref 0.1439
_reflns_number_gt 1794
_reflns_number_total 3183
_reflns_threshold_expression I>2\s(I)
_cod_data_source_file at2306.cif
_cod_data_source_block I
_cod_database_code 2214019
_cod_database_fobs_code 2214019

loop_
_symmetry_equiv_pos_site_id
_symmetry_equiv_pos_as_xyz
1 x,y,z
2 1/2-x,1/2-y,1/2+z
3 1/2+x,1/2-y,-z
4 -x,y,1/2-z
5 -x,-y,-z
6 1/2+x,1/2+y,1/2-z
7 1/2-x,1/2+y,z
8 x,-y,1/2+z

loop_
_atom_site_aniso_label
_atom_site_aniso_U_11
_atom_site_aniso_U_22
_atom_site_aniso_U_33
_atom_site_aniso_U_12
_atom_site_aniso_U_13
_atom_site_aniso_U_23
Zn1 0.0366(4) 0.0443(4) 0.0541(5) 0.0000 0.0067(4) 0.0000
O1 0.0335(15) 0.0647(19) 0.060(2) 0.0082(14) -0.0031(14) -0.0111(16)
O2 0.0406(17) 0.074(2) 0.082(2) 0.0109(15) -0.0115(16) -0.0238(19)
O3 0.068(2) 0.078(2) 0.079(3) -0.0053(19) -0.0110(19) -0.025(2)
N1 0.0343(18) 0.048(2) 0.056(3) 0.0005(16) 0.0005(17) -0.0103(19)
N2 0.0333(17) 0.0440(19) 0.046(2) -0.0009(14) 0.0023(17) -0.003(2)
N3 0.030(2) 0.048(3) 0.060(3) 0.0000 0.009(3) 0.0000
C1 0.032(2) 0.044(2) 0.042(3) 0.0010(18) -0.0018(19) 0.006(2)
C2 0.036(2) 0.041(2) 0.044(3) 0.0001(18) -0.0008(19) 0.000(2)
C3 0.040(2) 0.045(3) 0.048(3) 0.0008(19) -0.001(2) 0.000(2)
C4 0.051(3) 0.055(3) 0.064(3) 0.009(2) 0.005(2) -0.009(3)
C5 0.071(3) 0.063(4) 0.073(4) -0.001(3) 0.006(3) -0.025(3)
C6 0.056(3) 0.077(4) 0.083(4) -0.005(3) -0.014(3) -0.028(3)
C7 0.042(2) 0.068(3) 0.069(4) 0.004(2) -0.005(2) -0.013(3)
C8 0.040(2) 0.052(3) 0.058(3) 0.001(2) 0.002(2) -0.005(2)
C9 0.041(2) 0.049(3) 0.049(3) -0.002(2) -0.002(2) -0.001(2)
C10 0.043(3) 0.058(3) 0.061(3) -0.003(2) 0.005(2) -0.004(3)
C11 0.043(3) 0.064(3) 0.073(4) -0.011(2) -0.001(2) -0.011(3)
C12 0.056(3) 0.046(3) 0.057(3) -0.003(2) -0.016(2) -0.004(2)
C13 0.048(3) 0.063(3) 0.060(3) 0.002(2) 0.004(2) -0.006(3)
C14 0.042(2) 0.067(3) 0.054(3) -0.007(2) -0.001(2) -0.008(3)
C15 0.094(4) 0.105(5) 0.093(5) 0.018(4) 0.000(4) -0.042(4)
C16 0.041(2) 0.057(3) 0.073(4) -0.001(2) 0.013(2) 0.004(3)
C17 0.055(3) 0.064(4) 0.094(5) -0.013(3) 0.000(3) 0.026(3)
C18 0.070(5) 0.042(4) 0.134(8) 0.0000 -0.011(6) 0.0000
N4 0.087(4) 0.104(5) 0.131(6) -0.011(4) -0.016(4) -0.002(5)
C19 0.091(4) 0.070(4) 0.090(5) 0.005(3) 0.004(4) 0.014(4)
C20 0.084(4) 0.068(4) 0.115(6) -0.022(3) 0.009(4) 0.016(4)
C21 0.087(4) 0.104(5) 0.131(6) -0.011(4) -0.016(4) -0.002(5)

loop_
_atom_site_type_symbol
_atom_site_label
_atom_site_fract_x
_atom_site_fract_y
_atom_site_fract_z
_atom_site_U_iso_or_equiv
_atom_site_thermal_displace_type
_atom_site_calc_flag
_atom_site_refinement_flags
_atom_site_occupancy
Zn Zn1 0.00000 0.36156(7) 0.25000 0.0450(3) Uani . . 1.000
O O1 0.01587(16) 0.2491(3) 0.18135(13) 0.0527(10) Uani . . 1.000
O O2 0.26418(18) 0.0842(3) 0.15935(14) 0.0655(11) Uani . . 1.000
O O3 0.2533(2) 0.7767(3) 0.43932(15) 0.0750(14) Uani . . 1.000
N N1 0.1609(2) 0.2463(3) 0.20545(15) 0.0461(13) Uani . . 1.000
N N2 0.14146(19) 0.3425(3) 0.24685(15) 0.0411(11) Uani . . 1.000
N N3 0.00000 0.5678(5) 0.25000 0.0460(16) Uani . . 1.000
C C1 0.0935(2) 0.2040(4) 0.17617(18) 0.0393(14) Uani . . 1.000
C C2 0.1130(2) 0.0966(4) 0.13529(18) 0.0403(14) Uani . . 1.000
C C3 0.1957(3) 0.0397(4) 0.13005(19) 0.0443(16) Uani . . 1.000
C C4 0.2087(3) -0.0664(5) 0.0931(2) 0.0567(17) Uani . . 1.000
C C5 0.1428(3) -0.1155(5) 0.0603(2) 0.069(2) Uani . . 1.000
C C6 0.0614(3) -0.0602(5) 0.0644(2) 0.072(2) Uani . . 1.000
C C7 0.0471(3) 0.0440(5) 0.1016(2) 0.0597(18) Uani . . 1.000
C C8 0.2098(3) 0.3930(4) 0.26981(19) 0.0500(16) Uani . . 1.000
C C9 0.2142(3) 0.4902(4) 0.31474(19) 0.0463(16) Uani . . 1.000
C C10 0.2943(3) 0.5537(4) 0.3236(2) 0.0540(17) Uani . . 1.000
C C11 0.3043(3) 0.6484(5) 0.3644(2) 0.0600(19) Uani . . 1.000
C C12 0.2361(3) 0.6831(4) 0.3983(2) 0.0530(17) Uani . . 1.000
C C13 0.1564(3) 0.6219(5) 0.3912(2) 0.0570(17) Uani . . 1.000
C C14 0.1464(3) 0.5250(5) 0.34936(19) 0.0543(16) Uani . . 1.000
C C15 0.1843(4) 0.8321(6) 0.4695(3) 0.097(3) Uani . . 1.000
C C16 0.0500(3) 0.6355(5) 0.2142(2) 0.0570(18) Uani . . 1.000
C C17 0.0512(3) 0.7726(5) 0.2125(2) 0.071(2) Uani . . 1.000
C C18 0.00000 0.8425(7) 0.25000 0.082(3) Uani . . 1.000
N N4 0.0692(4) 0.5482(7) 0.0272(3) 0.107(3) Uani . . 0.500
C C19 0.0303(4) 0.4354(6) 0.0459(3) 0.084(3) Uani . . 1.000
C C20 -0.0386(4) 0.3879(6) 0.0180(3) 0.089(3) Uani . . 1.000
C C21 0.0692(4) 0.5482(7) 0.0272(3) 0.107(3) Uani . . 0.500
H H2 0.24920 0.14630 0.17980 0.0980 Uiso calc R 1.000
H H4 0.26330 -0.10490 0.09050 0.0680 Uiso calc R 1.000
H H5 0.15300 -0.18580 0.03540 0.0830 Uiso calc R 1.000
H H6 0.01630 -0.09280 0.04220 0.0870 Uiso calc R 1.000
H H7 -0.00820 0.08030 0.10420 0.0720 Uiso calc R 1.000
H H8 0.26260 0.36300 0.25570 0.0600 Uiso calc R 1.000
H H10 0.34140 0.53040 0.30120 0.0650 Uiso calc R 1.000
H H11 0.35770 0.68980 0.36920 0.0720 Uiso calc R 1.000
H H13 0.10990 0.64530 0.41420 0.0690 Uiso calc R 1.000
H H14 0.09300 0.48330 0.34480 0.0650 Uiso calc R 1.000
H H15A 0.14340 0.87010 0.44350 0.1460 Uiso calc R 1.000
H H15B 0.20560 0.90060 0.49440 0.1460 Uiso calc R 1.000
H H15C 0.15650 0.76380 0.49150 0.1460 Uiso calc R 1.000
H H16 0.08540 0.58830 0.18950 0.0680 Uiso calc R 1.000
H H17 0.08600 0.81740 0.18660 0.0850 Uiso calc R 1.000
H H18 0.00000 0.93530 0.25000 0.0980 Uiso calc . 1.000
H H19 0.05130 0.39130 0.07770 0.1000 Uiso calc R 1.000
H H20 -0.06530 0.30980 0.03030 0.1070 Uiso calc R 1.000
H H21 0.11750 0.58130 0.04610 0.1290 Uiso calc . 0.500

loop_
_atom_type_symbol
_atom_type_description
_atom_type_scat_dispersion_real
_atom_type_scat_dispersion_imag
_atom_type_scat_source
Zn Zn 0.2839 1.4301 'International Tables Vol C Tables 4.2.6.8 and 6.1.1.4'
O O 0.0106 0.0060 'International Tables Vol C Tables 4.2.6.8 and 6.1.1.4'
N N 0.0061 0.0033 'International Tables Vol C Tables 4.2.6.8 and 6.1.1.4'
H H 0.0000 0.0000 'International Tables Vol C Tables 4.2.6.8 and 6.1.1.4'
C C 0.0033 0.0016 'International Tables Vol C Tables 4.2.6.8 and 6.1.1.4'

loop_
_geom_angle_atom_site_label_1
_geom_angle_atom_site_label_2
_geom_angle_atom_site_label_3
_geom_angle_site_symmetry_1
_geom_angle_site_symmetry_3
_geom_angle
_geom_angle_publ_flag
O1 Zn1 N2 . . 78.49(11) yes
O1 Zn1 N3 . . 124.50(9) yes
O1 Zn1 O1 . 4_555 111.01(13) yes
O1 Zn1 N2 . 4_555 95.80(11) yes
N2 Zn1 N3 . . 94.99(8) yes
O1 Zn1 N2 4_555 . 95.80(11) yes
N2 Zn1 N2 . 4_555 170.02(12) yes
O1 Zn1 N3 4_555 . 124.50(9) yes
N2 Zn1 N3 4_555 . 94.99(8) yes
O1 Zn1 N2 4_555 4_555 78.49(11) yes
Zn1 O1 C1 . . 113.0(3) yes
C12 O3 C15 . . 118.9(4) yes
C3 O2 H2 . . 109.00 no
N2 N1 C1 . . 114.6(3) yes
Zn1 N2 N1 . . 107.2(2) yes
Zn1 N2 C8 . . 140.1(3) yes
N1 N2 C8 . . 112.7(3) yes
Zn1 N3 C16 . 4_555 120.6(3) yes
C16 N3 C16 . 4_555 118.7(5) yes
Zn1 N3 C16 . . 120.6(3) yes
C19 N4 C20 . 5_565 120.3(6) yes
C20 N4 H21 5_565 . 120.00 no
C19 N4 H21 . . 120.00 no
O1 C1 N1 . . 125.0(4) yes
N1 C1 C2 . . 114.5(3) yes
O1 C1 C2 . . 120.5(3) yes
C1 C2 C7 . . 119.9(3) no
C1 C2 C3 . . 122.6(3) no
C3 C2 C7 . . 117.4(4) no
O2 C3 C4 . . 117.7(4) yes
C2 C3 C4 . . 119.8(4) no
O2 C3 C2 . . 122.5(4) yes
C3 C4 C5 . . 121.5(4) no
C4 C5 C6 . . 119.6(5) no
C5 C6 C7 . . 119.6(4) no
C2 C7 C6 . . 122.1(4) no
N2 C8 C9 . . 127.8(4) yes
C10 C9 C14 . . 117.9(4) no
C8 C9 C14 . . 125.0(4) no
C8 C9 C10 . . 117.1(4) no
C9 C10 C11 . . 121.3(4) no
C10 C11 C12 . . 120.2(4) no
O3 C12 C11 . . 115.9(4) yes
O3 C12 C13 . . 124.0(4) yes
C11 C12 C13 . . 120.1(4) no
C12 C13 C14 . . 119.5(4) no
C9 C14 C13 . . 120.9(4) no
N3 C16 C17 . . 122.4(4) yes
C16 C17 C18 . . 118.8(5) no
C17 C18 C17 . 4_555 119.0(6) no
C5 C4 H4 . . 119.00 no
C3 C4 H4 . . 119.00 no
C6 C5 H5 . . 120.00 no
C4 C5 H5 . . 120.00 no
C7 C6 H6 . . 120.00 no
C5 C6 H6 . . 120.00 no
C6 C7 H7 . . 119.00 no
C2 C7 H7 . . 119.00 no
C9 C8 H8 . . 116.00 no
N2 C8 H8 . . 116.00 no
C9 C10 H10 . . 119.00 no
C11 C10 H10 . . 119.00 no
C10 C11 H11 . . 120.00 no
C12 C11 H11 . . 120.00 no
C14 C13 H13 . . 120.00 no
C12 C13 H13 . . 120.00 no
C13 C14 H14 . . 120.00 no
C9 C14 H14 . . 120.00 no
O3 C15 H15B . . 110.00 no
O3 C15 H15A . . 110.00 no
H15A C15 H15C . . 109.00 no
H15B C15 H15C . . 109.00 no
O3 C15 H15C . . 110.00 no
H15A C15 H15B . . 109.00 no
N3 C16 H16 . . 119.00 no
C17 C16 H16 . . 119.00 no
C16 C17 H17 . . 121.00 no
C18 C17 H17 . . 121.00 no
C17 C18 H18 . . 121.00 no
C17 C18 H18 4_555 . 121.00 no
N4 C19 C20 . . 119.3(6) yes
C20 C19 C21 . . 119.3(6) no
N4 C20 C19 5_565 . 120.4(6) yes
C19 C21 C20 . 5_565 120.3(6) no
N4 C19 H19 . . 120.00 no
C20 C19 H19 . . 120.00 no
C21 C19 H19 . . 120.00 no
C19 C20 H20 . . 120.00 no
N4 C20 H20 5_565 . 120.00 no
C19 C21 H21 . . 120.00 no
C20 C21 H21 5_565 . 120.00 no

loop_
_geom_bond_atom_site_label_1
_geom_bond_atom_site_label_2
_geom_bond_site_symmetry_2
_geom_bond_distance
_geom_bond_publ_flag
Zn1 O1 . 1.988(3) yes
Zn1 N2 . 2.195(3) yes
Zn1 N3 . 2.065(5) yes
Zn1 O1 4_555 1.988(3) yes
Zn1 N2 4_555 2.195(3) yes
O1 C1 . 1.287(4) yes
O2 C3 . 1.340(5) yes
O3 C12 . 1.373(5) yes
O3 C15 . 1.397(7) yes
O2 H2 . 0.8200 no
N1 C1 . 1.319(5) yes
N1 N2 . 1.404(5) yes
N2 C8 . 1.290(5) yes
N3 C16 4_555 1.330(5) yes
N3 C16 . 1.330(5) yes
N4 C19 . 1.353(9) yes
N4 C20 5_565 1.331(10) yes
N4 H21 . 0.9300 no
C1 C2 . 1.476(6) no
C2 C3 . 1.404(6) no
C2 C7 . 1.395(6) no
C3 C4 . 1.389(6) no
C4 C5 . 1.370(7) no
C5 C6 . 1.377(7) no
C6 C7 . 1.381(7) no
C8 C9 . 1.441(6) no
C9 C14 . 1.373(6) no
C9 C10 . 1.407(6) no
C10 C11 . 1.360(7) no
C11 C12 . 1.368(7) no
C12 C13 . 1.385(7) no
C13 C14 . 1.393(7) no
C16 C17 . 1.373(7) no
C17 C18 . 1.378(6) no
C4 H4 . 0.9300 no
C5 H5 . 0.9300 no
C6 H6 . 0.9300 no
C7 H7 . 0.9300 no
C8 H8 . 0.9300 no
C10 H10 . 0.9300 no
C11 H11 . 0.9300 no
C13 H13 . 0.9300 no
C14 H14 . 0.9300 no
C15 H15B . 0.9600 no
C15 H15C . 0.9600 no
C15 H15A . 0.9600 no
C16 H16 . 0.9300 no
C17 H17 . 0.9300 no
C18 H18 . 0.9300 no
C19 C20 . 1.339(9) no
C19 C21 . 1.353(9) no
C19 H19 . 0.9300 no
C20 H20 . 0.9300 no
C21 H21 . 0.9300 no

loop_
_geom_contact_atom_site_label_1
_geom_contact_atom_site_label_2
_geom_contact_distance
_geom_contact_site_symmetry_2
_geom_contact_publ_flag
Zn1 C14 3.646(5) . no
Zn1 C14 3.646(5) 4_555 no
Zn1 H14 2.9200 . no
Zn1 H14 2.9200 4_555 no
O1 N1 2.312(4) . no
O1 N2 2.651(4) . no
O1 N2 3.107(4) 4_555 no
O2 C16 3.190(6) 7_545 no
O2 N1 2.522(4) . no
O2 C8 3.259(5) 7_545 no
O1 H7 2.5100 . no
O1 H19 2.8800 . no
O1 H11 2.7800 6_445 no
O2 H16 2.4300 7_545 no
O3 H5 2.8400 2_555 no
O3 H20 2.9100 6_555 no
N1 O1 2.312(4) . no
N1 O2 2.522(4) . no
N2 O1 3.107(4) 4_555 no
N2 O1 2.651(4) . no
N2 N3 3.142(5) . no
N2 C1 2.292(5) . no
N2 C16 3.346(6) . no
N3 C14 3.286(5) 4_555 no
N3 C14 3.286(5) . no
N3 N2 3.142(5) . no
N3 N2 3.142(5) 4_555 no
N1 H2 1.8000 . no
N2 H16 2.9400 . no
N2 H14 2.8100 . no
N3 H14 2.7900 . no
N3 H14 2.7900 4_555 no
C8 O2 3.259(5) 7_555 no
C8 C11 3.321(6) 7_545 no
C11 C8 3.321(6) 7_555 no
C14 N3 3.286(5) . no
C14 C16 3.561(7) 4_555 no
C14 Zn1 3.646(5) . no
C16 C14 3.561(7) 4_555 no
C16 O2 3.190(6) 7_555 no
C1 H19 3.0600 . no
C1 H2 2.4700 . no
C2 H17 3.0700 1_545 no
C3 H17 3.1000 1_545 no
C4 H15B 2.8600 8_564 no
C5 H21 3.0800 1_545 no
C5 H15B 2.8300 8_564 no
C7 H17 3.0900 1_545 no
C11 H7 3.0700 6_555 no
C13 H15C 2.7600 . no
C13 H15A 2.7800 . no
C15 H13 2.5500 . no
C16 H14 3.0200 4_555 no
C19 H15C 3.0700 8_564 no
C20 H5 2.9700 5_555 no
C21 H5 2.9700 1_565 no
H2 N1 1.8000 . no
H2 C1 2.4700 . no
H5 C21 2.9700 1_545 no
H5 H21 2.4100 1_545 no
H5 H20 2.4000 5_555 no
H5 C20 2.9700 5_555 no
H5 O3 2.8400 2_554 no
H6 H15A 2.5200 4_545 no
H7 C11 3.0700 6_445 no
H7 O1 2.5100 . no
H7 H11 2.4300 6_445 no
H8 H10 2.3300 . no
H10 H8 2.3300 . no
H11 O1 2.7800 6_555 no
H11 H7 2.4300 6_555 no
H13 H15A 2.4100 . no
H13 C15 2.5500 . no
H13 H15C 2.2900 . no
H14 Zn1 2.9200 . no
H14 N2 2.8100 . no
H14 C16 3.0200 4_555 no
H14 N3 2.7900 . no
H15A H6 2.5200 4_565 no
H15A H13 2.4100 . no
H15A C13 2.7800 . no
H15B C4 2.8600 8_565 no
H15B C5 2.8300 8_565 no
H15C C13 2.7600 . no
H15C H13 2.2900 . no
H15C C19 3.0700 8_565 no
H16 O2 2.4300 7_555 no
H16 N2 2.9400 . no
H17 C2 3.0700 1_565 no
H17 C3 3.1000 1_565 no
H17 C7 3.0900 1_565 no
H19 O1 2.8800 . no
H19 C1 3.0600 . no
H20 H5 2.4000 5_555 no
H20 O3 2.9100 6_445 no
H21 C5 3.0800 1_565 no
H21 H5 2.4100 1_565 no

loop_
_geom_hbond_atom_site_label_D
_geom_hbond_atom_site_label_H
_geom_hbond_atom_site_label_A
_geom_hbond_site_symmetry_A
_geom_hbond_distance_DH
_geom_hbond_distance_HA
_geom_hbond_distance_DA
_geom_hbond_angle_DHA
_geom_hbond_publ_flag
O2 H2 N1 . 0.82 1.80 2.522(4) 147 yes
C7 H7 O1 . 0.93 2.51 2.827(6) 100 yes
C16 H16 O2 7_555 0.93 2.43 3.190(6) 139 yes

loop_
_geom_torsion_atom_site_label_1
_geom_torsion_atom_site_label_2
_geom_torsion_atom_site_label_3
_geom_torsion_atom_site_label_4
_geom_torsion_site_symmetry_1
_geom_torsion_site_symmetry_3
_geom_torsion_site_symmetry_4
_geom_torsion
_geom_torsion_publ_flag
N2 Zn1 O1 C1 . . . 11.7(3) no
N3 Zn1 O1 C1 . . . 99.8(3) no
O1 Zn1 O1 C1 4_555 . . -80.2(3) no
N2 Zn1 O1 C1 4_555 . . -160.1(3) no
O1 Zn1 N2 N1 . . . -9.7(2) no
O1 Zn1 N2 C8 . . . 168.4(5) no
N3 Zn1 N2 N1 . . . -133.9(2) no
N3 Zn1 N2 C8 . . . 44.2(4) no
O1 Zn1 N2 N1 4_555 . . 100.6(2) no
O1 Zn1 N2 C8 4_555 . . -81.3(5) no
O1 Zn1 N3 C16 . . . -33.8(2) no
O1 Zn1 N3 C16 . . 4_555 146.2(2) no
N2 Zn1 N3 C16 . . . 45.6(3) no
N2 Zn1 N3 C16 . . 4_555 -134.4(3) no
O1 Zn1 N3 C16 4_555 . . 146.2(2) no
N2 Zn1 N3 C16 4_555 . . -134.4(3) no
Zn1 O1 C1 N1 . . . -13.0(5) no
Zn1 O1 C1 C2 . . . 166.8(3) no
C15 O3 C12 C11 . . . 170.1(5) no
C15 O3 C12 C13 . . . -11.8(7) no
C1 N1 N2 Zn1 . . . 6.5(4) no
N2 N1 C1 C2 . . . -176.2(3) no
N2 N1 C1 O1 . . . 3.6(6) no
C1 N1 N2 C8 . . . -172.2(4) no
Zn1 N2 C8 C9 . . . 4.2(8) no
N1 N2 C8 C9 . . . -177.7(4) no
C16 N3 C16 C17 4_555 . . -0.7(6) no
Zn1 N3 C16 C17 . . . 179.3(3) no
C19 N4 C20 C19 . 5_565 5_565 -0.9(10) no
C20 N4 C19 C20 5_565 . . 0.9(10) no
N1 C1 C2 C7 . . . -179.7(4) no
O1 C1 C2 C7 . . . 0.5(6) no
N1 C1 C2 C3 . . . 3.0(6) no
O1 C1 C2 C3 . . . -176.8(4) no
C1 C2 C3 C4 . . . 176.3(4) no
C7 C2 C3 O2 . . . 178.5(4) no
C1 C2 C3 O2 . . . -4.1(6) no
C1 C2 C7 C6 . . . -177.3(4) no
C3 C2 C7 C6 . . . 0.2(7) no
C7 C2 C3 C4 . . . -1.2(6) no
C2 C3 C4 C5 . . . 1.6(7) no
O2 C3 C4 C5 . . . -178.1(4) no
C3 C4 C5 C6 . . . -0.9(7) no
C4 C5 C6 C7 . . . -0.1(7) no
C5 C6 C7 C2 . . . 0.5(7) no
N2 C8 C9 C14 . . . 14.9(7) no
N2 C8 C9 C10 . . . -165.2(4) no
C10 C9 C14 C13 . . . 1.2(7) no
C8 C9 C14 C13 . . . -178.9(4) no
C8 C9 C10 C11 . . . 178.9(4) no
C14 C9 C10 C11 . . . -1.2(7) no
C9 C10 C11 C12 . . . 0.6(7) no
C10 C11 C12 C13 . . . 0.0(7) no
C10 C11 C12 O3 . . . 178.1(4) no
C11 C12 C13 C14 . . . 0.0(7) no
O3 C12 C13 C14 . . . -178.0(4) no
C12 C13 C14 C9 . . . -0.6(7) no
N3 C16 C17 C18 . . . 1.3(7) no
C16 C17 C18 C17 . . 4_555 -0.6(5) no
N4 C19 C20 N4 . . 5_565 -0.9(10) no
C21 C19 C20 N4 . . 5_565 -0.9(10) no
C20 C19 C21 C20 . . 5_565 0.9(10) no
